data_4306566
loop_
_publ_author_name
'Birgit Weber'
'Eike S. Kaps'
'Jaroslava Obel'
'Klaus Achterhold'
'Fritz G. Parak'

_publ_contact_author_address
;
Department Chemie und Biochemie
Ludwig-Maximilians Universit\"at
Butenandtstra\&se 5-13 (Haus F)
D-81377 M\"unchen
Germany
;
_publ_contact_author_email bwmch@cup.uni-muenchen.de
_publ_contact_author_fax '+49 89 218077407'
_publ_contact_author_name 'Birgit Weber'
_publ_contact_author_phone '+49 89 218077772'
_publ_section_title
;
Synthesis and Characterization of a Dinuclear Iron(II) Spin Crossover
Complex with Wide Hysteresis
;
_journal_name_full 'Inorganic Chemistry'
_journal_page_first 10779
_journal_page_last 10787
_journal_paper_doi 10.1021/ic801388a
_journal_volume 47
_journal_year 2008
_chemical_compound_source
;
The complex [Fe5b8MeOH)2] was dissolved in hot N-methylimidazole. After
cooling black crystals were obtained. 
;
_chemical_formula_moiety 'C26 H30 Fe N6 O4, C4 H6 N2'
_chemical_formula_sum 'C30 H36 Fe N8 O4'
_chemical_formula_weight 628.503
_chemical_name_common Fe5bmeim3LS
_space_group_IT_number 2
_symmetry_cell_setting triclinic
_symmetry_space_group_name_Hall '-P 1'
_symmetry_space_group_name_H-M 'P -1'
_atom_sites_solution_hydrogens geom
_atom_sites_solution_primary direct
_atom_sites_solution_secondary difmap
_audit_author_name 'P. Mayer'
_audit_block_code Fe_L5b_N-Methylimidazole_3_mo116_weber
_audit_creation_date
;
'Wed Jul 23 14:35:28 2008'
;
_audit_creation_method 'form98_non/compatible with shelxl97-2'
_audit_update_record 24-jule-08
_cell_angle_alpha 77.356(11)
_cell_angle_beta 72.901(17)
_cell_angle_gamma 72.642(10)
_cell_formula_units_Z 2
_cell_length_a 11.676(3)
_cell_length_b 11.7660(14)
_cell_length_c 11.8250(17)
_cell_measurement_reflns_used 7169
_cell_measurement_temperature 135(2)
_cell_measurement_theta_max 24.3981
_cell_measurement_theta_min 3.7509
_cell_volume 1466.6(5)
_computing_cell_refinement
;
CrysAlis RED, Oxford Diffraction Ltd.,
Version 1.171.32.5 (release 08-05-2007 CrysAlis171 .NET)
(compiled May  8 2007,13:10:02)
;
_computing_data_collection
;
CrysAlis CCD, Oxford Diffraction Ltd.,
Version 1.171.32.5 (release 08-05-2007 CrysAlis171 .NET)
(compiled May  8 2007,13:10:02)
;
_computing_data_reduction
;
CrysAlis RED, Oxford Diffraction Ltd.,
Version 1.171.32.5 (release 08-05-2007 CrysAlis171 .NET)
(compiled May  8 2007,13:10:02)
;
_computing_molecular_graphics
;
ORTEP (M. N. Burnett, C. K. Johnson, ORTEP-III: Oak Ridge Thermal Ellipsoid
Plot Program for Crystal Structure Illustrations, Oak Ridge National
Laboratory Report ORNL-6895, 1996). Windows version (L. J. Farrugia, Univ.
Glasgow) used --- SCHAKAL (E. Keller, University of  Freiburg (Breisgau),
Germany, 1995).
;
_computing_publication_material
;
PLATON (A. L. Spek, Acta Crystallogr, Sect. A, 1990, 46, C34, 1995 version).
--- T.B.Cohen, Pure Appl. Chem. 1996,68,2339-2359 (atomic masses).
;
_computing_structure_refinement 'SHELXL-97 (G. M. Sheldrick. University of G\"ottingen, 97-2 version)'
_computing_structure_solution
;
A. Altomare, M. C. Burla, M. Camalli, G. L. Cascarano, C. Giacovazzo, A.
Guagliardi, A. G. G. Moliterni, G. Polidori, R. Spagna: SIR97: a new tool for
crystal structure determination and refinement; J. Appl. Crystallogr. 1999,
32, 115-119.
;
_diffrn_ambient_temperature 135(2)
_diffrn_detector_area_resol_mean 15.9809
_diffrn_measured_fraction_theta_full 0.867
_diffrn_measured_fraction_theta_max 0.867
_diffrn_measurement_device 'CCD camera on \k-goniostat'
_diffrn_measurement_device_type KappaCCD
_diffrn_orient_matrix_UB_11 0.0571122719
_diffrn_orient_matrix_UB_12 -0.0082819387
_diffrn_orient_matrix_UB_13 0.0143869816
_diffrn_orient_matrix_UB_21 -0.0209619539
_diffrn_orient_matrix_UB_22 0.0580252234
_diffrn_orient_matrix_UB_23 0.0182790845
_diffrn_orient_matrix_UB_31 -0.0247898938
_diffrn_orient_matrix_UB_32 -0.0256746658
_diffrn_orient_matrix_UB_33 0.0591917026
_diffrn_radiation_collimation '0.5 mm collimator'
_diffrn_radiation_monochromator graphite
_diffrn_radiation_source 'fine-focus sealed tube'
_diffrn_radiation_type MoK\a
_diffrn_radiation_wavelength 0.71073
_diffrn_reflns_av_R_equivalents 0.0706
_diffrn_reflns_av_sigmaI/netI 0.0601
_diffrn_reflns_limit_h_max 13
_diffrn_reflns_limit_h_min -12
_diffrn_reflns_limit_k_max 12
_diffrn_reflns_limit_k_min -13
_diffrn_reflns_limit_l_max 13
_diffrn_reflns_limit_l_min -13
_diffrn_reflns_number 13322
_diffrn_reflns_theta_full 23.50
_diffrn_reflns_theta_max 23.50
_diffrn_reflns_theta_min 3.75
_diffrn_source_current 45
_diffrn_source_power 2.48
_diffrn_source_type 'Spellman generator'
_diffrn_source_voltage 55
_exptl_absorpt_coefficient_mu 0.565
_exptl_absorpt_correction_T_max 0.9492
_exptl_absorpt_correction_T_min 0.8184
_exptl_absorpt_correction_type numerical
_exptl_absorpt_process_details 'Absorption correction with XRed, rev 1.09, STOE (Darmstadt, Germany)'
_exptl_crystal_colour brown
_exptl_crystal_density_diffrn 1.4233
_exptl_crystal_density_method 'not measured'
_exptl_crystal_description block
_exptl_crystal_F_000 660
_exptl_crystal_size_max 0.34
_exptl_crystal_size_mid 0.32
_exptl_crystal_size_min 0.10
_refine_diff_density_max 0.536
_refine_diff_density_min -0.523
_refine_diff_density_rms 0.071
_refine_ls_extinction_method none
_refine_ls_goodness_of_fit_ref 1.008
_refine_ls_hydrogen_treatment refall
_refine_ls_matrix_type full
_refine_ls_number_parameters 396
_refine_ls_number_reflns 3786
_refine_ls_number_restraints 0
_refine_ls_restrained_S_all 1.008
_refine_ls_R_factor_all 0.0651
_refine_ls_R_factor_gt 0.0444
_refine_ls_shift/su_max 0.000
_refine_ls_shift/su_mean 0.000
_refine_ls_structure_factor_coef Fsqd
_refine_ls_weighting_details 'calc w=1/[\s^2^(Fo^2^)+(0.0793P)^2^+0.0000P] where P=(Fo^2^+2Fc^2^)/3'
_refine_ls_weighting_scheme calc
_refine_ls_wR_factor_gt 0.1076
_refine_ls_wR_factor_ref 0.1205
_reflns_number_gt 2815
_reflns_number_total 3786
_reflns_threshold_expression >2sigma(I)
_cod_data_source_file ic801388a_si_002_2.cif
_cod_data_source_block mo116
_cod_database_code 4306566

loop_
_symmetry_equiv_pos_as_xyz
'x, y, z'
'-x, -y, -z'

loop_
_atom_site_label
_atom_site_type_symbol
_atom_site_fract_x
_atom_site_fract_y
_atom_site_fract_z
_atom_site_U_iso_or_equiv
_atom_site_adp_type
_atom_site_occupancy
_atom_site_symmetry_multiplicity
_atom_site_calc_flag
_atom_site_refinement_flags
_atom_site_disorder_assembly
_atom_site_disorder_group
Fe Fe 0.43481(4) 0.21526(4) 0.78042(4) 0.0214(2) Uani 1 1 d . . .
O1 O 0.49124(19) 0.25676(19) 0.90064(17) 0.0225(5) Uani 1 1 d . . .
O2 O 0.33319(19) 0.12646(19) 0.90767(17) 0.0225(5) Uani 1 1 d . . .
O3 O 0.7237(2) 0.4820(2) 0.8505(2) 0.0361(6) Uani 1 1 d . . .
O4 O 0.1420(3) -0.1074(2) 0.8767(2) 0.0452(7) Uani 1 1 d . . .
N1 N 0.5286(2) 0.3051(2) 0.6530(2) 0.0183(6) Uani 1 1 d . . .
N2 N 0.3892(2) 0.1690(2) 0.6598(2) 0.0193(6) Uani 1 1 d . . .
N3 N 0.5761(2) 0.0668(2) 0.7659(2) 0.0204(6) Uani 1 1 d . . .
N4 N 0.6890(2) -0.1206(2) 0.7890(2) 0.0216(7) Uani 1 1 d . . .
N5 N 0.2946(2) 0.3652(2) 0.7923(2) 0.0215(7) Uani 1 1 d . . .
N6 N 0.1593(2) 0.5302(2) 0.8535(2) 0.0264(7) Uani 1 1 d . . .
C1 C 0.5660(3) 0.3209(3) 0.8866(3) 0.0226(8) Uani 1 1 d . . .
C2 C 0.6194(3) 0.3824(3) 0.7733(3) 0.0195(8) Uani 1 1 d . . .
C3 C 0.5961(3) 0.3700(3) 0.6651(3) 0.0216(8) Uani 1 1 d . . .
H3 H 0.6334 0.4131 0.5953 0.0462(18) Uiso 1 1 calc R . .
C4 C 0.5194(3) 0.2945(3) 0.5388(3) 0.0194(8) Uani 1 1 d . . .
C5 C 0.5767(3) 0.3498(3) 0.4288(3) 0.0250(8) Uani 1 1 d . . .
H5 H 0.6208 0.4049 0.4258 0.0462(18) Uiso 1 1 calc R . .
C6 C 0.5679(3) 0.3228(3) 0.3241(3) 0.0271(9) Uani 1 1 d . . .
H6 H 0.6062 0.3600 0.2509 0.0462(18) Uiso 1 1 calc R . .
C7 C 0.5024(3) 0.2406(3) 0.3274(3) 0.0293(9) Uani 1 1 d . . .
H7 H 0.4986 0.2216 0.2565 0.0462(18) Uiso 1 1 calc R . .
C8 C 0.4428(3) 0.1869(3) 0.4361(3) 0.0278(9) Uani 1 1 d . . .
H8 H 0.3987 0.1322 0.4377 0.0462(18) Uiso 1 1 calc R . .
C9 C 0.4481(3) 0.2141(3) 0.5423(3) 0.0223(8) Uani 1 1 d . . .
C10 C 0.3236(3) 0.0899(3) 0.6771(3) 0.0216(8) Uani 1 1 d . . .
H10 H 0.3163 0.0680 0.6091 0.0462(18) Uiso 1 1 calc R . .
C11 C 0.2630(3) 0.0350(3) 0.7892(3) 0.0204(8) Uani 1 1 d . . .
C12 C 0.2689(3) 0.0602(3) 0.9004(3) 0.0202(8) Uani 1 1 d . . .
C13 C 0.5978(3) 0.3240(3) 1.0000(3) 0.0324(9) Uani 1 1 d . . .
H13A H 0.5710 0.2619 1.0606 0.0462(18) Uiso 1 1 calc R . .
H13B H 0.5571 0.4009 1.0262 0.0462(18) Uiso 1 1 calc R . .
H13C H 0.6858 0.3110 0.9855 0.0462(18) Uiso 1 1 calc R . .
C14 C 0.7011(3) 0.4587(3) 0.7637(3) 0.0223(8) Uani 1 1 d . . .
C15 C 0.7668(3) 0.5109(3) 0.6412(3) 0.0292(9) Uani 1 1 d . . .
H15A H 0.8254 0.5490 0.6497 0.0462(18) Uiso 1 1 calc R . .
H15B H 0.7072 0.5692 0.6031 0.0462(18) Uiso 1 1 calc R . .
H15C H 0.8094 0.4475 0.5933 0.0462(18) Uiso 1 1 calc R . .
C16 C 0.1959(3) 0.0095(3) 1.0195(3) 0.0303(9) Uani 1 1 d . . .
H16A H 0.2067 0.0415 1.0826 0.0462(18) Uiso 1 1 calc R . .
H16B H 0.2250 -0.0766 1.0314 0.0462(18) Uiso 1 1 calc R . .
H16C H 0.1097 0.0315 1.0199 0.0462(18) Uiso 1 1 calc R . .
C17 C 0.1927(3) -0.0488(3) 0.7863(3) 0.0274(8) Uani 1 1 d . . .
C18 C 0.1779(3) -0.0651(3) 0.6692(3) 0.0336(9) Uani 1 1 d . . .
H18A H 0.1254 -0.1184 0.6837 0.0462(18) Uiso 1 1 calc R . .
H18B H 0.2576 -0.0987 0.6202 0.0462(18) Uiso 1 1 calc R . .
H18C H 0.1414 0.0115 0.6291 0.0462(18) Uiso 1 1 calc R . .
C19 C 0.6789(3) 0.0494(3) 0.6713(3) 0.0250(8) Uani 1 1 d . . .
H19 H 0.6974 0.1083 0.6071 0.0462(18) Uiso 1 1 calc R . .
C20 C 0.7496(3) -0.0655(3) 0.6843(3) 0.0252(8) Uani 1 1 d . . .
H20 H 0.8235 -0.0993 0.6328 0.0462(18) Uiso 1 1 calc R . .
C21 C 0.5866(3) -0.0395(3) 0.8354(3) 0.0230(8) Uani 1 1 d . . .
H21 H 0.5302 -0.0556 0.9072 0.0462(18) Uiso 1 1 calc R . .
C22 C 0.7335(3) -0.2454(3) 0.8429(3) 0.0331(9) Uani 1 1 d . . .
H22A H 0.7704 -0.2459 0.9057 0.0462(18) Uiso 1 1 calc R . .
H22B H 0.7939 -0.2898 0.7830 0.0462(18) Uiso 1 1 calc R . .
H22C H 0.6651 -0.2820 0.8753 0.0462(18) Uiso 1 1 calc R . .
C23 C 0.2286(3) 0.4245(3) 0.7074(3) 0.0277(9) Uani 1 1 d . . .
H23 H 0.2400 0.3989 0.6349 0.0462(18) Uiso 1 1 calc R . .
C25 C 0.2505(3) 0.4336(3) 0.8785(3) 0.0250(8) Uani 1 1 d . . .
H25 H 0.2787 0.4172 0.9476 0.0462(18) Uiso 1 1 calc R . .
C26 C 0.0904(4) 0.6227(3) 0.9307(3) 0.0384(10) Uani 1 1 d . . .
H26A H 0.1043 0.6993 0.8899 0.0462(18) Uiso 1 1 calc R . .
H26B H 0.1182 0.6028 1.0030 0.0462(18) Uiso 1 1 calc R . .
H26C H 0.0037 0.6266 0.9498 0.0462(18) Uiso 1 1 calc R . .
C27 C 0.1453(3) 0.5250(3) 0.7450(3) 0.0294(9) Uani 1 1 d . . .
H27 H 0.0895 0.5796 0.7045 0.0462(18) Uiso 1 1 calc R . .
N7 N 0.0181(3) 0.2628(3) 0.4841(3) 0.0433(9) Uani 1 1 d . . .
N8 N -0.0171(3) 0.2382(3) 0.6817(2) 0.0322(7) Uani 1 1 d . . .
C28 C -0.0932(3) 0.1853(3) 0.6574(3) 0.0389(10) Uani 1 1 d . . .
H28 H -0.1492 0.1458 0.7123 0.0462(18) Uiso 1 1 calc R . .
C29 C -0.0713(4) 0.2015(4) 0.5361(3) 0.0435(11) Uani 1 1 d . . .
H29 H -0.1117 0.1744 0.4943 0.0462(18) Uiso 1 1 calc R . .
C30 C 0.0475(3) 0.2835(4) 0.5758(3) 0.0386(10) Uani 1 1 d . . .
H30 H 0.1065 0.3248 0.5681 0.0462(18) Uiso 1 1 calc R . .
C31 C -0.0126(4) 0.2510(4) 0.8005(3) 0.0409(10) Uani 1 1 d . . .
H31A H 0.0645 0.2676 0.7956 0.0462(18) Uiso 1 1 calc R . .
H31B H -0.0195 0.1776 0.8538 0.0462(18) Uiso 1 1 calc R . .
H31C H -0.0800 0.3160 0.8300 0.0462(18) Uiso 1 1 calc R . .

loop_
_atom_site_aniso_label
_atom_site_aniso_U_11
_atom_site_aniso_U_22
_atom_site_aniso_U_33
_atom_site_aniso_U_23
_atom_site_aniso_U_13
_atom_site_aniso_U_12
Fe 0.0272(3) 0.0141(3) 0.0239(3) 0.0010(2) -0.0078(2) -0.0081(2)
O1 0.0259(13) 0.0167(13) 0.0241(12) 0.0001(10) -0.0049(10) -0.0076(11)
O2 0.0257(13) 0.0160(13) 0.0252(12) -0.0004(10) -0.0063(10) -0.0061(11)
O3 0.0563(18) 0.0288(15) 0.0366(14) -0.0003(11) -0.0207(13) -0.0242(14)
O4 0.0673(19) 0.0417(18) 0.0380(15) -0.0065(13) -0.0033(13) -0.0392(16)
N1 0.0214(15) 0.0102(15) 0.0243(15) 0.0001(11) -0.0076(12) -0.0052(13)
N2 0.0218(15) 0.0106(15) 0.0210(14) 0.0003(12) -0.0022(12) -0.0025(13)
N3 0.0244(16) 0.0167(17) 0.0227(14) -0.0013(13) -0.0072(13) -0.0087(13)
N4 0.0298(17) 0.0110(15) 0.0230(15) -0.0003(12) -0.0076(13) -0.0040(14)
N5 0.0243(16) 0.0235(17) 0.0191(14) -0.0010(13) -0.0041(13) -0.0123(14)
N6 0.0294(18) 0.0186(17) 0.0310(16) -0.0028(13) -0.0070(14) -0.0069(14)
C1 0.0223(19) 0.0149(19) 0.0280(19) -0.0034(15) -0.0060(16) -0.0010(16)
C2 0.0233(19) 0.0111(18) 0.0219(18) -0.0033(14) -0.0040(15) -0.0017(15)
C3 0.0200(19) 0.0135(19) 0.0257(19) 0.0002(15) -0.0031(15) -0.0008(16)
C4 0.0239(19) 0.0124(18) 0.0218(18) -0.0003(14) -0.0077(15) -0.0041(15)
C5 0.028(2) 0.015(2) 0.030(2) -0.0015(16) -0.0089(16) -0.0030(16)
C6 0.034(2) 0.025(2) 0.0207(18) 0.0017(15) -0.0066(16) -0.0103(18)
C7 0.038(2) 0.032(2) 0.0224(19) -0.0014(16) -0.0126(17) -0.0123(19)
C8 0.033(2) 0.027(2) 0.0250(19) 0.0022(16) -0.0096(17) -0.0120(18)
C9 0.027(2) 0.0116(19) 0.0261(19) 0.0027(15) -0.0106(16) -0.0005(16)
C10 0.0228(19) 0.0136(19) 0.0271(19) -0.0045(15) -0.0075(15) 0.0001(16)
C11 0.0239(19) 0.0122(19) 0.0248(18) 0.0009(15) -0.0088(15) -0.0036(16)
C12 0.0216(19) 0.0109(18) 0.0286(19) -0.0016(15) -0.0096(15) -0.0022(16)
C13 0.039(2) 0.035(2) 0.0249(19) 0.0009(16) -0.0072(17) -0.0173(19)
C14 0.025(2) 0.0104(18) 0.033(2) -0.0023(15) -0.0140(17) -0.0012(15)
C15 0.035(2) 0.023(2) 0.038(2) -0.0030(16) -0.0110(17) -0.0179(18)
C16 0.037(2) 0.031(2) 0.0270(19) -0.0028(16) -0.0071(17) -0.0167(19)
C17 0.028(2) 0.022(2) 0.034(2) -0.0012(17) -0.0072(17) -0.0110(18)
C18 0.041(2) 0.024(2) 0.044(2) -0.0005(17) -0.0155(19) -0.0181(19)
C19 0.029(2) 0.020(2) 0.0257(18) -0.0003(15) -0.0026(17) -0.0111(17)
C20 0.029(2) 0.024(2) 0.0205(18) -0.0019(16) -0.0051(16) -0.0049(17)
C21 0.026(2) 0.018(2) 0.0251(18) -0.0012(16) -0.0052(16) -0.0087(18)
C22 0.040(2) 0.020(2) 0.034(2) 0.0000(16) -0.0085(18) -0.0042(18)
C23 0.032(2) 0.027(2) 0.0271(19) 0.0016(17) -0.0097(17) -0.0131(19)
C25 0.030(2) 0.020(2) 0.0275(19) 0.0015(16) -0.0101(16) -0.0091(17)
C26 0.046(2) 0.021(2) 0.047(2) -0.0075(18) -0.0108(19) -0.0062(19)
C27 0.032(2) 0.023(2) 0.032(2) 0.0023(17) -0.0130(17) -0.0059(19)
N7 0.035(2) 0.054(2) 0.0449(19) -0.0202(17) -0.0039(16) -0.0135(18)
N8 0.0296(18) 0.0295(19) 0.0378(18) -0.0109(15) -0.0102(15) -0.0018(15)
C28 0.031(2) 0.036(3) 0.052(3) -0.0142(19) -0.0067(19) -0.010(2)
C29 0.039(2) 0.051(3) 0.049(3) -0.024(2) -0.007(2) -0.015(2)
C30 0.030(2) 0.043(3) 0.043(2) -0.013(2) -0.004(2) -0.011(2)
C31 0.039(2) 0.038(3) 0.043(2) -0.0079(19) -0.0140(19) 0.000(2)

loop_
_atom_type_symbol
_atom_type_description
_atom_type_scat_dispersion_real
_atom_type_scat_dispersion_imag
_atom_type_scat_source
C C 0.0033 0.0016 'International Tables Vol C Tables 4.2.6.8 and 6.1.1.4'
H H 0.0000 0.0000 'International Tables Vol C Tables 4.2.6.8 and 6.1.1.4'
N N 0.0061 0.0033 'International Tables Vol C Tables 4.2.6.8 and 6.1.1.4'
O O 0.0106 0.0060 'International Tables Vol C Tables 4.2.6.8 and 6.1.1.4'
Fe Fe 0.3463 0.8444 'International Tables Vol C Tables 4.2.6.8 and 6.1.1.4'

loop_
_exptl_crystal_face_index_h
_exptl_crystal_face_index_k
_exptl_crystal_face_index_l
_exptl_crystal_face_perp_dist
-6 -9 10 0.1310
1 0 -15 0.1520
-6 -13 -13 0.1608
8 16 4 0.1737
-15 2 -1 0.0702
14 -1 -2 0.0158
-13 -1 6 0.1045
13 -5 7 0.0975

loop_
_geom_angle_atom_site_label_1
_geom_angle_atom_site_label_2
_geom_angle_atom_site_label_3
_geom_angle
_geom_angle_site_symmetry_1
_geom_angle_site_symmetry_3
_geom_angle_publ_flag
N2 Fe N1 85.68(11) . . ?
N2 Fe O1 176.60(10) . . ?
N1 Fe O1 93.15(10) . . ?
N2 Fe O2 92.80(10) . . ?
N1 Fe O2 177.63(9) . . ?
O1 Fe O2 88.47(9) . . ?
N2 Fe N3 86.58(10) . . ?
N1 Fe N3 91.23(10) . . ?
O1 Fe N3 90.26(9) . . ?
O2 Fe N3 90.48(10) . . ?
N2 Fe N5 93.14(10) . . ?
N1 Fe N5 87.86(10) . . ?
O1 Fe N5 90.00(10) . . ?
O2 Fe N5 90.42(9) . . ?
N3 Fe N5 179.07(10) . . ?
C1 O1 Fe 128.7(2) . . ?
C12 O2 Fe 129.1(2) . . ?
C3 N1 C4 121.8(3) . . ?
C3 N1 Fe 125.3(2) . . ?
C4 N1 Fe 112.9(2) . . ?
C10 N2 C9 120.7(3) . . ?
C10 N2 Fe 125.5(2) . . ?
C9 N2 Fe 113.2(2) . . ?
C21 N3 C19 104.3(3) . . ?
C21 N3 Fe 129.2(2) . . ?
C19 N3 Fe 126.1(2) . . ?
C21 N4 C20 108.1(3) . . ?
C21 N4 C22 126.8(3) . . ?
C20 N4 C22 125.0(3) . . ?
C25 N5 C23 104.4(3) . . ?
C25 N5 Fe 128.2(2) . . ?
C23 N5 Fe 127.2(2) . . ?
C25 N6 C27 107.3(3) . . ?
C25 N6 C26 125.4(3) . . ?
C27 N6 C26 127.3(3) . . ?
O1 C1 C2 124.0(3) . . ?
O1 C1 C13 113.7(3) . . ?
C2 C1 C13 122.3(3) . . ?
C3 C2 C1 121.3(3) . . ?
C3 C2 C14 117.3(3) . . ?
C1 C2 C14 121.3(3) . . ?
N1 C3 C2 127.4(3) . . ?
N1 C3 H3 116.3 . . ?
C2 C3 H3 116.3 . . ?
C5 C4 N1 126.5(3) . . ?
C5 C4 C9 119.5(3) . . ?
N1 C4 C9 114.0(3) . . ?
C6 C5 C4 120.0(3) . . ?
C6 C5 H5 120.0 . . ?
C4 C5 H5 120.0 . . ?
C5 C6 C7 120.6(3) . . ?
C5 C6 H6 119.7 . . ?
C7 C6 H6 119.7 . . ?
C8 C7 C6 120.1(3) . . ?
C8 C7 H7 119.9 . . ?
C6 C7 H7 119.9 . . ?
C7 C8 C9 120.5(3) . . ?
C7 C8 H8 119.8 . . ?
C9 C8 H8 119.8 . . ?
C8 C9 N2 126.8(3) . . ?
C8 C9 C4 119.3(3) . . ?
N2 C9 C4 113.9(3) . . ?
N2 C10 C11 126.6(3) . . ?
N2 C10 H10 116.7 . . ?
C11 C10 H10 116.7 . . ?
C10 C11 C12 122.0(3) . . ?
C10 C11 C17 116.9(3) . . ?
C12 C11 C17 121.2(3) . . ?
O2 C12 C11 123.5(3) . . ?
O2 C12 C16 114.6(3) . . ?
C11 C12 C16 121.9(3) . . ?
C1 C13 H13A 109.5 . . ?
C1 C13 H13B 109.5 . . ?
H13A C13 H13B 109.5 . . ?
C1 C13 H13C 109.5 . . ?
H13A C13 H13C 109.5 . . ?
H13B C13 H13C 109.5 . . ?
O3 C14 C2 123.8(3) . . ?
O3 C14 C15 116.5(3) . . ?
C2 C14 C15 119.6(3) . . ?
C14 C15 H15A 109.5 . . ?
C14 C15 H15B 109.5 . . ?
H15A C15 H15B 109.5 . . ?
C14 C15 H15C 109.5 . . ?
H15A C15 H15C 109.5 . . ?
H15B C15 H15C 109.5 . . ?
C12 C16 H16A 109.5 . . ?
C12 C16 H16B 109.5 . . ?
H16A C16 H16B 109.5 . . ?
C12 C16 H16C 109.5 . . ?
H16A C16 H16C 109.5 . . ?
H16B C16 H16C 109.5 . . ?
O4 C17 C11 123.3(3) . . ?
O4 C17 C18 116.5(3) . . ?
C11 C17 C18 120.2(3) . . ?
C17 C18 H18A 109.5 . . ?
C17 C18 H18B 109.5 . . ?
H18A C18 H18B 109.5 . . ?
C17 C18 H18C 109.5 . . ?
H18A C18 H18C 109.5 . . ?
H18B C18 H18C 109.5 . . ?
C20 C19 N3 110.9(3) . . ?
C20 C19 H19 124.6 . . ?
N3 C19 H19 124.6 . . ?
C19 C20 N4 105.3(3) . . ?
C19 C20 H20 127.4 . . ?
N4 C20 H20 127.4 . . ?
N3 C21 N4 111.5(3) . . ?
N3 C21 H21 124.3 . . ?
N4 C21 H21 124.3 . . ?
N4 C22 H22A 109.5 . . ?
N4 C22 H22B 109.5 . . ?
H22A C22 H22B 109.5 . . ?
N4 C22 H22C 109.5 . . ?
H22A C22 H22C 109.5 . . ?
H22B C22 H22C 109.5 . . ?
C27 C23 N5 110.2(3) . . ?
C27 C23 H23 124.9 . . ?
N5 C23 H23 124.9 . . ?
N5 C25 N6 111.7(3) . . ?
N5 C25 H25 124.2 . . ?
N6 C25 H25 124.2 . . ?
N6 C26 H26A 109.5 . . ?
N6 C26 H26B 109.5 . . ?
H26A C26 H26B 109.5 . . ?
N6 C26 H26C 109.5 . . ?
H26A C26 H26C 109.5 . . ?
H26B C26 H26C 109.5 . . ?
C23 C27 N6 106.3(3) . . ?
C23 C27 H27 126.8 . . ?
N6 C27 H27 126.8 . . ?
C30 N7 C29 103.7(3) . . ?
C30 N8 C28 106.7(3) . . ?
C30 N8 C31 127.0(3) . . ?
C28 N8 C31 126.2(3) . . ?
N8 C28 C29 106.0(3) . . ?
N8 C28 H28 127.0 . . ?
C29 C28 H28 127.0 . . ?
C28 C29 N7 110.9(3) . . ?
C28 C29 H29 124.6 . . ?
N7 C29 H29 124.6 . . ?
N7 C30 N8 112.8(3) . . ?
N7 C30 H30 123.6 . . ?
N8 C30 H30 123.6 . . ?
N8 C31 H31A 109.5 . . ?
N8 C31 H31B 109.5 . . ?
H31A C31 H31B 109.5 . . ?
N8 C31 H31C 109.5 . . ?
H31A C31 H31C 109.5 . . ?
H31B C31 H31C 109.5 . . ?

loop_
_geom_bond_atom_site_label_1
_geom_bond_atom_site_label_2
_geom_bond_distance
_geom_bond_site_symmetry_2
_geom_bond_publ_flag
Fe N2 1.891(3) . ?
Fe N1 1.900(2) . ?
Fe O1 1.934(2) . ?
Fe O2 1.940(2) . ?
Fe N3 2.012(3) . ?
Fe N5 2.016(3) . ?
O1 C1 1.270(4) . ?
O2 C12 1.263(4) . ?
O3 C14 1.234(4) . ?
O4 C17 1.231(4) . ?
N1 C3 1.302(4) . ?
N1 C4 1.421(4) . ?
N2 C10 1.321(4) . ?
N2 C9 1.420(4) . ?
N3 C21 1.332(4) . ?
N3 C19 1.378(4) . ?
N4 C21 1.343(4) . ?
N4 C20 1.364(4) . ?
N4 C22 1.471(4) . ?
N5 C25 1.323(4) . ?
N5 C23 1.385(4) . ?
N6 C25 1.352(4) . ?
N6 C27 1.357(4) . ?
N6 C26 1.464(4) . ?
C1 C2 1.436(4) . ?
C1 C13 1.502(4) . ?
C2 C3 1.429(4) . ?
C2 C14 1.460(5) . ?
C3 H3 0.9300 . ?
C4 C5 1.393(4) . ?
C4 C9 1.422(4) . ?
C5 C6 1.382(4) . ?
C5 H5 0.9300 . ?
C6 C7 1.389(5) . ?
C6 H6 0.9300 . ?
C7 C8 1.383(4) . ?
C7 H7 0.9300 . ?
C8 C9 1.385(4) . ?
C8 H8 0.9300 . ?
C10 C11 1.423(4) . ?
C10 H10 0.9300 . ?
C11 C12 1.434(4) . ?
C11 C17 1.470(5) . ?
C12 C16 1.515(4) . ?
C13 H13A 0.9600 . ?
C13 H13B 0.9600 . ?
C13 H13C 0.9600 . ?
C14 C15 1.517(4) . ?
C15 H15A 0.9600 . ?
C15 H15B 0.9600 . ?
C15 H15C 0.9600 . ?
C16 H16A 0.9600 . ?
C16 H16B 0.9600 . ?
C16 H16C 0.9600 . ?
C17 C18 1.503(4) . ?
C18 H18A 0.9600 . ?
C18 H18B 0.9600 . ?
C18 H18C 0.9600 . ?
C19 C20 1.361(4) . ?
C19 H19 0.9300 . ?
C20 H20 0.9300 . ?
C21 H21 0.9300 . ?
C22 H22A 0.9600 . ?
C22 H22B 0.9600 . ?
C22 H22C 0.9600 . ?
C23 C27 1.354(5) . ?
C23 H23 0.9300 . ?
C25 H25 0.9300 . ?
C26 H26A 0.9600 . ?
C26 H26B 0.9600 . ?
C26 H26C 0.9600 . ?
C27 H27 0.9300 . ?
N7 C30 1.317(4) . ?
N7 C29 1.365(5) . ?
N8 C30 1.346(4) . ?
N8 C28 1.348(4) . ?
N8 C31 1.462(4) . ?
C28 C29 1.361(5) . ?
C28 H28 0.9300 . ?
C29 H29 0.9300 . ?
C30 H30 0.9300 . ?
C31 H31A 0.9600 . ?
C31 H31B 0.9600 . ?
C31 H31C 0.9600 . ?

loop_
_geom_contact_atom_site_label_1
_geom_contact_atom_site_label_2
_geom_contact_distance
_geom_contact_site_symmetry_1
_geom_contact_site_symmetry_2
_geom_contact_publ_flag
? ? ? ? ? ?

loop_
_geom_hbond_atom_site_label_D
_geom_hbond_atom_site_label_H
_geom_hbond_atom_site_label_A
_geom_hbond_distance_DH
_geom_hbond_distance_HA
_geom_hbond_distance_DA
_geom_hbond_angle_DHA
_geom_hbond_site_symmetry_A
_geom_hbond_publ_flag
? ? ? ? ? ? ? ? ?

loop_
_geom_torsion_atom_site_label_1
_geom_torsion_atom_site_label_2
_geom_torsion_atom_site_label_3
_geom_torsion_atom_site_label_4
_geom_torsion
_geom_torsion_site_symmetry_1
_geom_torsion_site_symmetry_2
_geom_torsion_site_symmetry_3
_geom_torsion_site_symmetry_4
_geom_torsion_publ_flag
? ? ? ? ? ? ? ? ? ?

loop_
_reflns_scale_group_code
_reflns_scale_meas_F
? ?
